data_7039305
loop_
_publ_author_name
'Streitberger, Markus'
'Schmied, Andy'
'Hoy, Reinhard'
'Hey-Hawkins, Evamarie'

_publ_section_title
;
 Selective formation of silver(i) bis-phospholane macrocycles and further
 evidence that gold(i) is smaller than silver(i).
;
_journal_issue 29
_journal_name_full 'Dalton transactions (Cambridge, England : 2003)'
_journal_page_first 11644
_journal_page_last 11649
_journal_paper_doi 10.1039/c6dt00945j
_journal_volume 45
_journal_year 2016
_chemical_formula_sum 'C35 H64 Ag2 B2 Cl4 F8 P4'
_chemical_formula_weight 1139.9
_chemical_name_systematic
;
 ?
;
_space_group_IT_number 2
_symmetry_cell_setting triclinic
_symmetry_space_group_name_Hall '-P 1'
_symmetry_space_group_name_H-M 'P -1'
_atom_sites_solution_hydrogens geom
_atom_sites_solution_primary direct
_atom_sites_solution_secondary difmap
_audit_conform_dict_location ftp://ftp.iucr.org/pub/cif_core.dic
_audit_conform_dict_name cif_core.dic
_audit_conform_dict_version 2.4
_audit_creation_date 2015-11-16T12:59:56-00:00
_audit_creation_method 'WinGX routine CIF_UPDATE'
_audit_update_record
;
2015-11-30 deposited with the CCDC.
2016-05-18 downloaded from the CCDC.
;
_cell_angle_alpha 72.496(5)
_cell_angle_beta 71.499(5)
_cell_angle_gamma 87.663(5)
_cell_formula_units_Z 1
_cell_length_a 10.229(5)
_cell_length_b 10.332(5)
_cell_length_c 12.516(5)
_cell_measurement_reflns_used 8814
_cell_measurement_temperature 130(2)
_cell_measurement_theta_max 37.2815
_cell_measurement_theta_min 3.1245
_cell_volume 1194.1(10)
_computing_cell_refinement
;
        CrysAlisPro, Agilent Technologies,
        Version 1.171.35.19 (release 27-10-2011 CrysAlis171 .NET)
        (compiled Oct 27 2011,15:02:11)
;
_computing_data_collection
;
        CrysAlisPro, Agilent Technologies,
        Version 1.171.35.19 (release 27-10-2011 CrysAlis171 .NET)
        (compiled Oct 27 2011,15:02:11)
;
_computing_data_reduction
;
        CrysAlisPro, Agilent Technologies,
        Version 1.171.35.19 (release 27-10-2011 CrysAlis171 .NET)
        (compiled Oct 27 2011,15:02:11)
;
_computing_molecular_graphics 'ORTEP3 for Windows (L. J. Farrugia, 1997)'
_computing_publication_material 'WINGX  (L.J. Farrugia,1999)'
_computing_structure_refinement 'SHELXL-97 (Sheldrick, 2008)'
_computing_structure_solution 'SIR92 (Giacovazzo 1993)'
_diffrn_ambient_temperature 130(2)
_diffrn_detector_area_resol_mean 16.356
_diffrn_measured_fraction_theta_full 0.999
_diffrn_measured_fraction_theta_max 0.999
_diffrn_measurement_device_type 'Xcalibur, Sapphire3, Gemini'
_diffrn_measurement_method '\w scans'
_diffrn_orient_matrix_UB_11 -0.0198699
_diffrn_orient_matrix_UB_12 0.0679811
_diffrn_orient_matrix_UB_13 -0.0084902
_diffrn_orient_matrix_UB_21 -0.0703123
_diffrn_orient_matrix_UB_22 -0.0232992
_diffrn_orient_matrix_UB_23 0.0188694
_diffrn_orient_matrix_UB_31 -0.0052854
_diffrn_orient_matrix_UB_32 -0.0060344
_diffrn_orient_matrix_UB_33 0.0592145
_diffrn_radiation_monochromator graphite
_diffrn_radiation_type MoK\a
_diffrn_radiation_wavelength 0.71073
_diffrn_reflns_av_R_equivalents 0.0175
_diffrn_reflns_av_unetI/netI 0.0271
_diffrn_reflns_limit_h_max 16
_diffrn_reflns_limit_h_min -17
_diffrn_reflns_limit_k_max 17
_diffrn_reflns_limit_k_min -17
_diffrn_reflns_limit_l_max 20
_diffrn_reflns_limit_l_min -19
_diffrn_reflns_number 23349
_diffrn_reflns_theta_full 36.32
_diffrn_reflns_theta_max 36.32
_diffrn_reflns_theta_min 3.13
_exptl_absorpt_coefficient_mu 1.234
_exptl_absorpt_correction_T_max 1
_exptl_absorpt_correction_T_min 0.85737
_exptl_absorpt_correction_type multi-scan
_exptl_absorpt_process_details
;
        CrysAlisPro, Agilent Technologies,
        Version 1.171.35.19 (release 27-10-2011 CrysAlis171 .NET)
        (compiled Oct 27 2011,15:02:11)
        Empirical absorption correction using spherical harmonics,
 implemented in SCALE3 ABSPACK scaling algorithm.
;
_exptl_crystal_colour colourless
_exptl_crystal_density_diffrn 1.585
_exptl_crystal_density_method 'not measured'
_exptl_crystal_description prism
_exptl_crystal_F_000 578
_exptl_crystal_size_max 0.4
_exptl_crystal_size_mid 0.4
_exptl_crystal_size_min 0.2
_refine_diff_density_max 0.922
_refine_diff_density_min -1.019
_refine_diff_density_rms 0.078
_refine_ls_extinction_method none
_refine_ls_goodness_of_fit_ref 1.019
_refine_ls_hydrogen_treatment constr
_refine_ls_matrix_type full
_refine_ls_number_parameters 318
_refine_ls_number_reflns 11560
_refine_ls_number_restraints 102
_refine_ls_restrained_S_all 1.048
_refine_ls_R_factor_all 0.04
_refine_ls_R_factor_gt 0.0308
_refine_ls_shift/su_max 0.002
_refine_ls_shift/su_mean 0
_refine_ls_structure_factor_coef Fsqd
_refine_ls_weighting_details 'calc w=1/[\s^2^(Fo^2^)+(0.0289P)^2^+0.4946P] where P=(Fo^2^+2Fc^2^)/3'
_refine_ls_weighting_scheme calc
_refine_ls_wR_factor_gt 0.0685
_refine_ls_wR_factor_ref 0.0735
_reflns_number_gt 9722
_reflns_number_total 11560
_reflns_threshold_expression >2\s(I)
_cod_data_source_file c6dt00945j2.cif
_cod_data_source_block 4
_cod_depositor_comments 'Adding full bibliography for 7039305--7039308.cif.'
_cod_original_cell_volume 1194.1(9)
_cod_original_sg_symbol_H-M P-1
_cod_database_code 7039305

loop_
_symmetry_equiv_pos_as_xyz
'x, y, z'
'-x, -y, -z'

loop_
_atom_site_label
_atom_site_type_symbol
_atom_site_fract_x
_atom_site_fract_y
_atom_site_fract_z
_atom_site_U_iso_or_equiv
_atom_site_adp_type
_atom_site_occupancy
_atom_site_symmetry_multiplicity
_atom_site_calc_flag
_atom_site_refinement_flags
_atom_site_disorder_assembly
_atom_site_disorder_group
C1 C 0.05073(14) 0.49071(15) 0.66652(12) 0.0244(2) Uani 1 1 d . . .
H1A H 0.0066 0.453 0.7531 0.029 Uiso 1 1 calc R . .
H1B H -0.0135 0.5508 0.6327 0.029 Uiso 1 1 calc R . .
C2 C 0.09002(15) 0.37660(16) 0.60945(13) 0.0276(3) Uani 1 1 d . . .
H2A H 0.0146 0.3044 0.6435 0.033 Uiso 1 1 calc R . .
H2B H 0.1074 0.4125 0.5231 0.033 Uiso 1 1 calc R . .
C3 C 0.22065(16) 0.32026(14) 0.63526(14) 0.0284(3) Uani 1 1 d . . .
H3A H 0.2617 0.2593 0.5872 0.034 Uiso 1 1 calc R . .
H3B H 0.1987 0.2677 0.7199 0.034 Uiso 1 1 calc R . .
C4 C 0.32222(14) 0.44197(14) 0.60372(12) 0.0237(2) Uani 1 1 d . . .
H4A H 0.3803 0.4658 0.5196 0.028 Uiso 1 1 calc R . .
H4B H 0.3832 0.4204 0.6536 0.028 Uiso 1 1 calc R . .
C5 C 0.29085(15) 0.69246(14) 1.04408(11) 0.0241(2) Uani 1 1 d . . .
H5A H 0.2281 0.6098 1.0744 0.029 Uiso 1 1 calc R . .
H5B H 0.3854 0.6649 1.0415 0.029 Uiso 1 1 calc R . .
C6 C 0.24168(16) 0.78603(15) 1.12131(12) 0.0272(3) Uani 1 1 d . . .
H6A H 0.3164 0.8543 1.1049 0.033 Uiso 1 1 calc R . .
H6B H 0.2141 0.7327 1.2061 0.033 Uiso 1 1 calc R . .
C7 C 0.11792(17) 0.85623(17) 1.09052(13) 0.0321(3) Uani 1 1 d . . .
H7A H 0.0984 0.9358 1.1205 0.039 Uiso 1 1 calc R . .
H7B H 0.0351 0.7924 1.1281 0.039 Uiso 1 1 calc R . .
C8 C 0.15158(15) 0.90261(14) 0.95494(12) 0.0247(2) Uani 1 1 d . . .
H8A H 0.1846 0.9997 0.9212 0.03 Uiso 1 1 calc R . .
H8B H 0.0684 0.8908 0.9338 0.03 Uiso 1 1 calc R . .
C9 C 0.24453(14) 0.70835(14) 0.48584(11) 0.0227(2) Uani 1 1 d . . .
H9A H 0.2516 0.6602 0.4269 0.027 Uiso 1 1 calc R . .
H9B H 0.1647 0.7661 0.488 0.027 Uiso 1 1 calc R . .
C10 C 0.37615(14) 0.79832(14) 0.44784(11) 0.0234(2) Uani 1 1 d . . .
H10A H 0.3664 0.8508 0.5041 0.028 Uiso 1 1 calc R . .
H10B H 0.4549 0.74 0.4511 0.028 Uiso 1 1 calc R . .
C11 C 0.40707(15) 0.89649(14) 0.32335(11) 0.0241(2) Uani 1 1 d . . .
H11A H 0.3264 0.9519 0.3196 0.029 Uiso 1 1 calc R . .
H11B H 0.4197 0.8434 0.2672 0.029 Uiso 1 1 calc R . .
C12 C 0.53519(15) 0.99160(14) 0.28410(11) 0.0245(2) Uani 1 1 d . . .
H12A H 0.6179 0.9376 0.2793 0.029 Uiso 1 1 calc R . .
H12B H 0.5271 1.0392 0.3435 0.029 Uiso 1 1 calc R . .
C13 C 0.55284(14) 1.09643(13) 0.16353(11) 0.0218(2) Uani 1 1 d . . .
H13A H 0.4734 1.1549 0.1711 0.026 Uiso 1 1 calc R . .
H13B H 0.5505 1.0478 0.1069 0.026 Uiso 1 1 calc R . .
C14 C 0.7116(2) 0.6548(2) 0.0016(2) 0.0467(5) Uani 1 1 d . . .
H14A H 0.7027 0.6614 -0.0763 0.056 Uiso 1 1 calc R . .
H14B H 0.646 0.5807 0.062 0.056 Uiso 1 1 calc R . .
P1 P 0.21525(3) 0.58358(3) 0.63167(3) 0.01818(6) Uani 1 1 d . . .
P2 P 0.28785(3) 0.79510(3) 0.89752(3) 0.01831(6) Uani 1 1 d . . .
Ag1 Ag 0.253343(11) 0.683710(10) 0.767570(8) 0.02456(3) Uani 1 1 d . . .
Cl1 Cl 0.66880(8) 0.80758(6) 0.03266(8) 0.0728(2) Uani 1 1 d . . .
Cl2 Cl 0.88128(5) 0.61473(5) -0.00015(6) 0.05190(12) Uani 1 1 d . . .
B1 B 0.39454(19) 0.4164(2) 0.26988(15) 0.0331(4) Uani 1 1 d D . .
C20 C 0.0114(7) 0.0232(7) 0.4488(6) 0.084(2) Uani 0.5 1 d PDU A -1
C21 C 0.1000(10) 0.0584(9) 0.5042(8) 0.060(2) Uani 0.5 1 d PDU A -1
H21 H 0.1704 0.1287 0.4593 0.072 Uiso 0.5 1 calc PR A -1
C22 C 0.0877(5) -0.0039(4) 0.6175(5) 0.0504(10) Uani 0.5 1 d PDU A -1
H22 H 0.1485 0.0192 0.6536 0.06 Uiso 0.5 1 calc PR A -1
C23 C -0.0180(7) -0.1036(7) 0.6796(8) 0.076(3) Uani 0.5 1 d PDU A -1
H23 H -0.0277 -0.1472 0.7604 0.091 Uiso 0.5 1 calc PR A -1
C24 C -0.1017(6) -0.1419(7) 0.6400(8) 0.096(3) Uani 0.5 1 d PDU A -1
H24 H -0.1702 -0.2127 0.6893 0.116 Uiso 0.5 1 calc PR A -1
C25 C -0.0937(8) -0.0822(10) 0.5272(9) 0.068(3) Uani 0.5 1 d PDU A -1
H25 H -0.1592 -0.1099 0.4977 0.082 Uiso 0.5 1 calc PR A -1
C26 C 0.0211(15) 0.0907(14) 0.3194(10) 0.167(8) Uani 0.5 1 d PDU A -1
H26A H -0.0496 0.048 0.3011 0.251 Uiso 0.25 1 calc PR A -1
H26B H 0.1128 0.0794 0.268 0.251 Uiso 0.25 1 calc PR A -1
H26C H 0.0063 0.1878 0.3062 0.251 Uiso 0.25 1 calc PR A -1
H26D H 0.0959 0.1621 0.2824 0.251 Uiso 0.25 1 calc PR A -1
H26E H -0.0664 0.1307 0.3156 0.251 Uiso 0.25 1 calc PR A -1
H26F H 0.04 0.0223 0.2773 0.251 Uiso 0.25 1 calc PR A -1
F2 F 0.4742(4) 0.4154(6) 0.1594(3) 0.0468(10) Uani 0.625(9) 1 d PD B 1
F1 F 0.3978(9) 0.5327(5) 0.2885(5) 0.112(3) Uani 0.625(9) 1 d PD B 1
F3 F 0.2600(3) 0.3810(8) 0.2748(3) 0.0963(19) Uani 0.625(9) 1 d PD B 1
F4 F 0.4413(12) 0.3186(13) 0.3510(11) 0.0458(16) Uani 0.625(9) 1 d PD B 1
F3F F 0.2672(5) 0.4538(7) 0.3107(5) 0.067(2) Uani 0.375(9) 1 d PD B 2
F2F F 0.4319(14) 0.4015(10) 0.1627(7) 0.082(3) Uani 0.375(9) 1 d PD B 2
F1F F 0.4741(9) 0.5388(8) 0.2496(7) 0.088(3) Uani 0.375(9) 1 d PD B 2
F4F F 0.415(2) 0.305(2) 0.356(2) 0.049(3) Uani 0.375(9) 1 d PD B 2

loop_
_atom_site_aniso_label
_atom_site_aniso_U_11
_atom_site_aniso_U_22
_atom_site_aniso_U_33
_atom_site_aniso_U_23
_atom_site_aniso_U_13
_atom_site_aniso_U_12
C1 0.0175(5) 0.0287(6) 0.0249(6) -0.0082(5) -0.0036(4) -0.0022(4)
C2 0.0243(6) 0.0314(7) 0.0285(6) -0.0120(5) -0.0067(5) -0.0055(5)
C3 0.0280(7) 0.0222(6) 0.0330(7) -0.0098(5) -0.0054(5) -0.0007(5)
C4 0.0203(5) 0.0249(6) 0.0263(6) -0.0095(5) -0.0064(4) 0.0020(4)
C5 0.0300(6) 0.0215(5) 0.0181(5) -0.0023(4) -0.0076(4) 0.0029(5)
C6 0.0332(7) 0.0309(7) 0.0184(5) -0.0080(5) -0.0089(5) 0.0011(5)
C7 0.0321(7) 0.0364(8) 0.0244(6) -0.0107(5) -0.0040(5) 0.0086(6)
C8 0.0252(6) 0.0233(6) 0.0267(6) -0.0074(5) -0.0104(5) 0.0051(4)
C9 0.0240(6) 0.0238(5) 0.0190(5) -0.0040(4) -0.0072(4) -0.0010(4)
C10 0.0251(6) 0.0230(5) 0.0198(5) -0.0025(4) -0.0075(4) -0.0029(4)
C11 0.0254(6) 0.0247(6) 0.0193(5) -0.0019(4) -0.0073(4) -0.0030(4)
C12 0.0269(6) 0.0244(6) 0.0198(5) -0.0011(4) -0.0091(4) -0.0037(5)
C13 0.0240(6) 0.0207(5) 0.0193(5) -0.0033(4) -0.0076(4) -0.0012(4)
C14 0.0353(9) 0.0346(8) 0.0832(15) -0.0268(9) -0.0283(9) 0.0048(7)
P1 0.01735(13) 0.02002(13) 0.01613(12) -0.00564(10) -0.00355(10) -0.00122(10)
P2 0.02220(14) 0.01680(13) 0.01597(12) -0.00439(10) -0.00663(10) 0.00021(10)
Ag1 0.03157(6) 0.02395(5) 0.02036(4) -0.00841(3) -0.00932(4) -0.00142(3)
Cl1 0.0759(4) 0.0511(3) 0.1315(6) -0.0564(4) -0.0630(4) 0.0268(3)
Cl2 0.0349(2) 0.0424(2) 0.0790(4) -0.0122(2) -0.0251(2) 0.00353(18)
B1 0.0282(8) 0.0489(10) 0.0248(7) -0.0148(7) -0.0102(6) 0.0155(7)
C20 0.108(5) 0.100(4) 0.102(4) -0.082(4) -0.074(4) 0.081(4)
C21 0.074(5) 0.043(3) 0.090(4) -0.039(3) -0.045(4) 0.023(3)
C22 0.050(2) 0.0356(19) 0.064(3) -0.0207(18) -0.011(2) -0.0011(16)
C23 0.056(3) 0.040(3) 0.106(6) -0.027(3) 0.014(3) 0.000(3)
C24 0.046(3) 0.071(4) 0.174(8) -0.076(5) -0.003(4) 0.007(3)
C25 0.038(3) 0.078(6) 0.121(7) -0.073(6) -0.031(4) 0.022(3)
C26 0.286(18) 0.195(13) 0.130(8) -0.135(9) -0.155(11) 0.185(13)
F2 0.0498(15) 0.0470(14) 0.0268(13) -0.0052(11) 0.0036(12) 0.0125(11)
F1 0.240(8) 0.070(3) 0.093(3) -0.067(3) -0.112(4) 0.087(4)
F3 0.0276(12) 0.184(5) 0.0648(19) -0.017(2) -0.0160(11) -0.0022(18)
F4 0.040(4) 0.061(3) 0.0304(16) -0.0037(17) -0.014(2) 0.017(3)
F3F 0.0278(19) 0.097(4) 0.054(3) -0.006(2) -0.0036(16) 0.028(2)
F2F 0.172(9) 0.063(4) 0.047(4) -0.042(3) -0.066(5) 0.065(5)
F1F 0.108(5) 0.077(4) 0.093(5) -0.008(3) -0.063(4) -0.048(4)
F4F 0.045(7) 0.058(4) 0.035(3) 0.002(2) -0.015(4) 0.009(4)

loop_
_atom_type_symbol
_atom_type_description
_atom_type_scat_dispersion_real
_atom_type_scat_dispersion_imag
_atom_type_scat_source
C C 0.0033 0.0016 'International Tables Vol C Tables 4.2.6.8 and 6.1.1.4'
H H 0 0 'International Tables Vol C Tables 4.2.6.8 and 6.1.1.4'
F F 0.0171 0.0103 'International Tables Vol C Tables 4.2.6.8 and 6.1.1.4'
P P 0.1023 0.0942 'International Tables Vol C Tables 4.2.6.8 and 6.1.1.4'
Ag Ag -0.8971 1.1015 'International Tables Vol C Tables 4.2.6.8 and 6.1.1.4'
Cl Cl 0.1484 0.1585 'International Tables Vol C Tables 4.2.6.8 and 6.1.1.4'
B B 0.0013 0.0007 'International Tables Vol C Tables 4.2.6.8 and 6.1.1.4'

loop_
_geom_angle_atom_site_label_1
_geom_angle_atom_site_label_2
_geom_angle_atom_site_label_3
_geom_angle
_geom_angle_site_symmetry_1
_geom_angle_site_symmetry_3
C2 C1 P1 104.38(9) . .
C2 C1 H1A 110.9 . .
P1 C1 H1A 110.9 . .
C2 C1 H1B 110.9 . .
P1 C1 H1B 110.9 . .
H1A C1 H1B 108.9 . .
C3 C2 C1 106.60(11) . .
C3 C2 H2A 110.4 . .
C1 C2 H2A 110.4 . .
C3 C2 H2B 110.4 . .
C1 C2 H2B 110.4 . .
H2A C2 H2B 108.6 . .
C2 C3 C4 107.45(12) . .
C2 C3 H3A 110.2 . .
C4 C3 H3A 110.2 . .
C2 C3 H3B 110.2 . .
C4 C3 H3B 110.2 . .
H3A C3 H3B 108.5 . .
C3 C4 P1 106.02(10) . .
C3 C4 H4A 110.5 . .
P1 C4 H4A 110.5 . .
C3 C4 H4B 110.5 . .
P1 C4 H4B 110.5 . .
H4A C4 H4B 108.7 . .
C6 C5 P2 104.42(9) . .
C6 C5 H5A 110.9 . .
P2 C5 H5A 110.9 . .
C6 C5 H5B 110.9 . .
P2 C5 H5B 110.9 . .
H5A C5 H5B 108.9 . .
C5 C6 C7 106.71(12) . .
C5 C6 H6A 110.4 . .
C7 C6 H6A 110.4 . .
C5 C6 H6B 110.4 . .
C7 C6 H6B 110.4 . .
H6A C6 H6B 108.6 . .
C6 C7 C8 108.89(12) . .
C6 C7 H7A 109.9 . .
C8 C7 H7A 109.9 . .
C6 C7 H7B 109.9 . .
C8 C7 H7B 109.9 . .
H7A C7 H7B 108.3 . .
C7 C8 P2 106.57(9) . .
C7 C8 H8A 110.4 . .
P2 C8 H8A 110.4 . .
C7 C8 H8B 110.4 . .
P2 C8 H8B 110.4 . .
H8A C8 H8B 108.6 . .
C10 C9 P1 111.66(9) . .
C10 C9 H9A 109.3 . .
P1 C9 H9A 109.3 . .
C10 C9 H9B 109.3 . .
P1 C9 H9B 109.3 . .
H9A C9 H9B 107.9 . .
C11 C10 C9 112.32(11) . .
C11 C10 H10A 109.1 . .
C9 C10 H10A 109.1 . .
C11 C10 H10B 109.1 . .
C9 C10 H10B 109.1 . .
H10A C10 H10B 107.9 . .
C10 C11 C12 113.74(11) . .
C10 C11 H11A 108.8 . .
C12 C11 H11A 108.8 . .
C10 C11 H11B 108.8 . .
C12 C11 H11B 108.8 . .
H11A C11 H11B 107.7 . .
C11 C12 C13 111.22(11) . .
C11 C12 H12A 109.4 . .
C13 C12 H12A 109.4 . .
C11 C12 H12B 109.4 . .
C13 C12 H12B 109.4 . .
H12A C12 H12B 108 . .
C12 C13 P2 114.49(9) . 2_676
C12 C13 H13A 108.6 . .
P2 C13 H13A 108.6 2_676 .
C12 C13 H13B 108.6 . .
P2 C13 H13B 108.6 2_676 .
H13A C13 H13B 107.6 . .
Cl1 C14 Cl2 111.88(10) . .
Cl1 C14 H14A 109.2 . .
Cl2 C14 H14A 109.2 . .
Cl1 C14 H14B 109.2 . .
Cl2 C14 H14B 109.2 . .
H14A C14 H14B 107.9 . .
C9 P1 C1 106.01(6) . .
C9 P1 C4 105.11(7) . .
C1 P1 C4 94.84(7) . .
C9 P1 Ag1 111.53(6) . .
C1 P1 Ag1 120.45(5) . .
C4 P1 Ag1 116.79(5) . .
C13 P2 C5 103.94(7) 2_676 .
C13 P2 C8 104.92(7) 2_676 .
C5 P2 C8 94.44(7) . .
C13 P2 Ag1 113.89(5) 2_676 .
C5 P2 Ag1 118.90(6) . .
C8 P2 Ag1 118.06(5) . .
P2 Ag1 P1 176.886(12) . .
F1 B1 F3F 69.7(4) . .
F1 B1 F2F 123.5(5) . .
F3F B1 F2F 116.7(5) . .
F1 B1 F2 114.1(4) . .
F3F B1 F2 132.1(4) . .
F2F B1 F2 19.0(7) . .
F1 B1 F4F 115.8(13) . .
F3F B1 F4F 107.8(10) . .
F2F B1 F4F 114.4(14) . .
F2 B1 F4F 111.4(12) . .
F1 B1 F4 109.4(7) . .
F3F B1 F4 116.2(6) . .
F2F B1 F4 114.4(8) . .
F2 B1 F4 107.4(7) . .
F4F B1 F4 12.0(14) . .
F1 B1 F3 110.6(3) . .
F3F B1 F3 42.6(3) . .
F2F B1 F3 84.2(5) . .
F2 B1 F3 103.2(3) . .
F4F B1 F3 100.1(9) . .
F4 B1 F3 112.1(6) . .
F1 B1 F1F 32.1(3) . .
F3F B1 F1F 100.6(4) . .
F2F B1 F1F 102.2(6) . .
F2 B1 F1F 87.2(4) . .
F4F B1 F1F 114.5(11) . .
F4 B1 F1F 103.5(7) . .
F3 B1 F1F 137.3(4) . .
C21 C20 C25 113.6(6) . .
C21 C20 C26 124.5(8) . .
C25 C20 C26 121.9(7) . .
C22 C21 C20 122.2(8) . .
C22 C21 H21 118.9 . .
C20 C21 H21 118.9 . .
C21 C22 C23 116.6(6) . .
C21 C22 H22 121.7 . .
C23 C22 H22 121.7 . .
C24 C23 C22 126.4(8) . .
C24 C23 H23 116.8 . .
C22 C23 H23 116.8 . .
C23 C24 C25 119.1(7) . .
C23 C24 H24 120.4 . .
C25 C24 H24 120.4 . .
C24 C25 C20 122.0(6) . .
C24 C25 H25 119 . .
C20 C25 H25 119 . .
C20 C26 H26A 109.5 . .
C20 C26 H26B 109.5 . .
H26A C26 H26B 109.5 . .
C20 C26 H26C 109.5 . .
H26A C26 H26C 109.5 . .
H26B C26 H26C 109.5 . .
C20 C26 H26D 109.5 . .
H26A C26 H26D 141.1 . .
H26B C26 H26D 56.3 . .
H26C C26 H26D 56.3 . .
C20 C26 H26E 109.5 . .
H26A C26 H26E 56.3 . .
H26B C26 H26E 141.1 . .
H26C C26 H26E 56.3 . .
H26D C26 H26E 109.5 . .
C20 C26 H26F 109.5 . .
H26A C26 H26F 56.3 . .
H26B C26 H26F 56.3 . .
H26C C26 H26F 141.1 . .
H26D C26 H26F 109.5 . .
H26E C26 H26F 109.5 . .

loop_
_geom_bond_atom_site_label_1
_geom_bond_atom_site_label_2
_geom_bond_distance
_geom_bond_site_symmetry_2
C1 C2 1.532(2) .
C1 P1 1.8323(15) .
C1 H1A 0.99 .
C1 H1B 0.99 .
C2 C3 1.525(2) .
C2 H2A 0.99 .
C2 H2B 0.99 .
C3 C4 1.538(2) .
C3 H3A 0.99 .
C3 H3B 0.99 .
C4 P1 1.8425(15) .
C4 H4A 0.99 .
C4 H4B 0.99 .
C5 C6 1.528(2) .
C5 P2 1.8312(14) .
C5 H5A 0.99 .
C5 H5B 0.99 .
C6 C7 1.531(2) .
C6 H6A 0.99 .
C6 H6B 0.99 .
C7 C8 1.543(2) .
C7 H7A 0.99 .
C7 H7B 0.99 .
C8 P2 1.8471(15) .
C8 H8A 0.99 .
C8 H8B 0.99 .
C9 C10 1.527(2) .
C9 P1 1.8309(14) .
C9 H9A 0.99 .
C9 H9B 0.99 .
C10 C11 1.5230(18) .
C10 H10A 0.99 .
C10 H10B 0.99 .
C11 C12 1.527(2) .
C11 H11A 0.99 .
C11 H11B 0.99 .
C12 C13 1.5306(18) .
C12 H12A 0.99 .
C12 H12B 0.99 .
C13 P2 1.8273(15) 2_676
C13 H13A 0.99 .
C13 H13B 0.99 .
C14 Cl1 1.743(2) .
C14 Cl2 1.762(2) .
C14 H14A 0.99 .
C14 H14B 0.99 .
P1 Ag1 2.3721(8) .
P2 C13 1.8273(15) 2_676
P2 Ag1 2.3702(8) .
B1 F1 1.295(4) .
B1 F3F 1.328(4) .
B1 F2F 1.328(7) .
B1 F2 1.367(4) .
B1 F4F 1.379(12) .
B1 F4 1.390(7) .
B1 F3 1.416(4) .
B1 F1F 1.444(5) .
C20 C21 1.419(9) .
C20 C25 1.445(10) .
C20 C26 1.531(12) .
C21 C22 1.336(9) .
C21 H21 0.95 .
C22 C23 1.382(7) .
C22 H22 0.95 .
C23 C24 1.245(10) .
C23 H23 0.95 .
C24 C25 1.337(10) .
C24 H24 0.95 .
C25 H25 0.95 .
C26 H26A 0.98 .
C26 H26B 0.98 .
C26 H26C 0.98 .
C26 H26D 0.98 .
C26 H26E 0.98 .
C26 H26F 0.98 .
